data_2239456
loop_
_publ_author_name
'Datta, Riya'
'Ramya, V.'
'Sithambaresan, M.'
'Kurup, M. R. Prathapachandra'

_publ_section_title
;
 <i>N</i>'-[(<i>E</i>)-Furan-2-ylmethylidene]-4-hydroxybenzohydrazide
;
_journal_issue 3
_journal_name_full 'Acta Crystallographica Section E'
_journal_page_first o242
_journal_paper_doi 10.1107/S1600536814001822
_journal_volume 70
_journal_year 2014
_chemical_formula_iupac 'C12 H10 N2 O3'
_chemical_formula_moiety 'C12 H10 N2 O3'
_chemical_formula_sum 'C12 H10 N2 O3'
_chemical_formula_weight 230.22
_chemical_name_systematic
;
<i>N</i>'-[(<i>E</i>)-Furan-2-ylmethylidene]-4-hydroxybenzohydrazide
;
_space_group_IT_number 33
_symmetry_cell_setting orthorhombic
_symmetry_space_group_name_Hall 'P 2c -2n'
_symmetry_space_group_name_H-M 'P n a 21'
_atom_sites_solution_hydrogens geom
_atom_sites_solution_primary direct
_atom_sites_solution_secondary difmap
_audit_creation_method SHELXL-97
_cell_angle_alpha 90.00
_cell_angle_beta 90.00
_cell_angle_gamma 90.00
_cell_formula_units_Z 4
_cell_length_a 9.5934(3)
_cell_length_b 11.1939(4)
_cell_length_c 10.3332(3)
_cell_measurement_temperature 298(2)
_cell_measurement_theta_max 28.36
_cell_measurement_theta_min 2.68
_cell_volume 1109.66(6)
_computing_cell_refinement 'APEX2 and SAINT (Bruker, 2004)'
_computing_data_collection 'APEX2 (Bruker, 2004)'
_computing_data_reduction 'SAINT and XPREP (Bruker, 2004)'
_computing_molecular_graphics 'ORTEP-3 for Windows (Farrugia, 2012) and DIAMOND (Brandenburg, 2010)'
_computing_publication_material 'SHELXL97 (Sheldrick, 2008) and publCIF (Westrip, 2010)'
_computing_structure_refinement 'SHELXL97 (Sheldrick, 2008)'
_computing_structure_solution 'SHELXS97 (Sheldrick, 2008)'
_diffrn_ambient_temperature 298(2)
_diffrn_detector_area_resol_mean 8.33
_diffrn_measured_fraction_theta_full 0.980
_diffrn_measured_fraction_theta_max 0.980
_diffrn_measurement_device_type 'Bruker APEXII CCD area-detector'
_diffrn_measurement_method 'phi and omega scans'
_diffrn_radiation_monochromator graphite
_diffrn_radiation_source 'fine-focus sealed tube'
_diffrn_radiation_type MoK\a
_diffrn_radiation_wavelength 0.71073
_diffrn_reflns_av_R_equivalents 0.0154
_diffrn_reflns_av_sigmaI/netI 0.0147
_diffrn_reflns_limit_h_max 11
_diffrn_reflns_limit_h_min -11
_diffrn_reflns_limit_k_max 9
_diffrn_reflns_limit_k_min -13
_diffrn_reflns_limit_l_max 12
_diffrn_reflns_limit_l_min -10
_diffrn_reflns_number 3425
_diffrn_reflns_theta_full 24.99
_diffrn_reflns_theta_max 24.99
_diffrn_reflns_theta_min 2.68
_diffrn_standards_number 0
_exptl_absorpt_coefficient_mu 0.101
_exptl_absorpt_correction_T_max 0.9840
_exptl_absorpt_correction_T_min 0.9751
_exptl_absorpt_correction_type multi-scan
_exptl_absorpt_process_details '(SADABS; Bruker, 2004)'
_exptl_crystal_colour 'light orange'
_exptl_crystal_density_diffrn 1.378
_exptl_crystal_density_method 'not measured'
_exptl_crystal_description block
_exptl_crystal_F_000 480
_exptl_crystal_size_max 0.25
_exptl_crystal_size_mid 0.20
_exptl_crystal_size_min 0.16
_refine_diff_density_max 0.131
_refine_diff_density_min -0.103
_refine_ls_extinction_coef 0.046(5)
_refine_ls_extinction_expression Fc^*^=kFc[1+0.001xFc^2^\l^3^/sin(2\q)]^-1/4^
_refine_ls_extinction_method 'SHELXL97 (Sheldrick, 2008)'
_refine_ls_goodness_of_fit_ref 1.050
_refine_ls_hydrogen_treatment mixed
_refine_ls_matrix_type full
_refine_ls_number_parameters 163
_refine_ls_number_reflns 1014
_refine_ls_number_restraints 3
_refine_ls_restrained_S_all 1.049
_refine_ls_R_factor_all 0.0250
_refine_ls_R_factor_gt 0.0242
_refine_ls_shift/su_max 0.000
_refine_ls_shift/su_mean 0.000
_refine_ls_structure_factor_coef Fsqd
_refine_ls_weighting_details 'calc w=1/[\s^2^(Fo^2^)+(0.0363P)^2^+0.1774P] where P=(Fo^2^+2Fc^2^)/3'
_refine_ls_weighting_scheme calc
_refine_ls_wR_factor_gt 0.0634
_refine_ls_wR_factor_ref 0.0641
_reflns_number_gt 992
_reflns_number_total 1014
_reflns_threshold_expression I>2sigma(I)
_cod_data_source_file fj2657sup1.cif
_cod_data_source_block I
_cod_database_code 2239456
_cod_database_fobs_code 2239456

loop_
_symmetry_equiv_pos_as_xyz
'x, y, z'
'-x, -y, z+1/2'
'x+1/2, -y+1/2, z'
'-x+1/2, y+1/2, z+1/2'

loop_
_atom_site_type_symbol
_atom_site_label
_atom_site_fract_x
_atom_site_fract_y
_atom_site_fract_z
_atom_site_U_iso_or_equiv
_atom_site_adp_type
_atom_site_calc_flag
_atom_site_refinement_flags
_atom_site_occupancy
_atom_site_symmetry_multiplicity
O O1 1.10537(16) 0.44042(12) 0.85962(16) 0.0487(4) Uani d . 1 1
O O2 1.15292(13) 0.82491(12) 0.64988(16) 0.0454(4) Uani d . 1 1
O O3 0.79142(15) 1.25293(13) 0.43449(17) 0.0509(4) Uani d D 1 1
N N1 1.00354(16) 0.64857(13) 0.74734(17) 0.0346(4) Uani d . 1 1
N N2 0.94150(15) 0.74797(14) 0.69195(18) 0.0357(4) Uani d D 1 1
C C1 1.1354(3) 0.3230(2) 0.8813(3) 0.0609(7) Uani d . 1 1
H H1 1.2119 0.2956 0.9279 0.073 Uiso calc R 1 1
C C2 1.0401(3) 0.2529(2) 0.8265(3) 0.0655(7) Uani d . 1 1
H H2 1.0390 0.1698 0.8271 0.079 Uiso calc R 1 1
C C3 0.9410(3) 0.32850(19) 0.7673(3) 0.0528(6) Uani d . 1 1
H H3 0.8614 0.3054 0.7224 0.063 Uiso calc R 1 1
C C4 0.9853(2) 0.44092(17) 0.7889(2) 0.0394(5) Uani d . 1 1
C C5 0.9330(2) 0.55207(17) 0.7401(2) 0.0389(5) Uani d . 1 1
H H5 0.8452 0.5539 0.7019 0.047 Uiso calc R 1 1
C C6 1.02519(18) 0.83589(16) 0.64733(19) 0.0332(4) Uani d . 1 1
C C7 0.95845(19) 0.94475(16) 0.5952(2) 0.0327(4) Uani d . 1 1
C C8 0.81588(19) 0.96915(18) 0.6015(2) 0.0422(5) Uani d . 1 1
H H8 0.7566 0.9156 0.6428 0.051 Uiso calc R 1 1
C C9 0.7622(2) 1.07164(18) 0.5474(2) 0.0464(5) Uani d . 1 1
H H9 0.6670 1.0866 0.5525 0.056 Uiso calc R 1 1
C C10 0.8484(2) 1.15259(16) 0.48562(19) 0.0363(5) Uani d . 1 1
C C11 0.9907(2) 1.13042(17) 0.4805(2) 0.0400(5) Uani d . 1 1
H H11 1.0502 1.1850 0.4410 0.048 Uiso calc R 1 1
C C12 1.04335(19) 1.02759(17) 0.5340(2) 0.0383(5) Uani d . 1 1
H H12 1.1387 1.0131 0.5291 0.046 Uiso calc R 1 1
H H2' 0.8518(11) 0.7474(18) 0.676(2) 0.041(6) Uiso d D 1 1
H H3' 0.853(2) 1.288(2) 0.389(2) 0.062(8) Uiso d D 1 1

loop_
_atom_site_aniso_label
_atom_site_aniso_U_11
_atom_site_aniso_U_22
_atom_site_aniso_U_33
_atom_site_aniso_U_12
_atom_site_aniso_U_13
_atom_site_aniso_U_23
O1 0.0473(8) 0.0475(9) 0.0515(9) 0.0037(7) -0.0047(7) 0.0042(8)
O2 0.0233(6) 0.0449(8) 0.0679(10) 0.0008(5) -0.0012(7) 0.0128(8)
O3 0.0378(8) 0.0491(9) 0.0657(11) 0.0131(7) 0.0115(9) 0.0196(8)
N1 0.0280(7) 0.0328(8) 0.0428(9) 0.0011(6) 0.0003(7) 0.0026(7)
N2 0.0235(7) 0.0349(8) 0.0488(10) 0.0005(6) -0.0024(8) 0.0037(7)
C1 0.0719(16) 0.0551(15) 0.0556(14) 0.0205(13) 0.0011(14) 0.0138(12)
C2 0.098(2) 0.0364(12) 0.0621(15) 0.0059(13) 0.0102(16) 0.0116(12)
C3 0.0609(14) 0.0396(11) 0.0578(14) -0.0100(10) 0.0026(12) 0.0031(11)
C4 0.0360(9) 0.0397(10) 0.0426(11) -0.0017(8) 0.0032(9) 0.0006(9)
C5 0.0302(9) 0.0388(10) 0.0478(12) -0.0020(7) -0.0008(10) -0.0004(9)
C6 0.0261(8) 0.0356(9) 0.0380(10) -0.0006(7) -0.0014(8) -0.0012(8)
C7 0.0271(9) 0.0337(9) 0.0372(10) -0.0006(7) -0.0001(9) -0.0020(8)
C8 0.0283(9) 0.0430(10) 0.0554(12) 0.0004(8) 0.0087(10) 0.0099(11)
C9 0.0260(9) 0.0519(12) 0.0614(13) 0.0090(8) 0.0089(11) 0.0101(12)
C10 0.0328(10) 0.0362(10) 0.0399(12) 0.0054(8) 0.0017(9) 0.0015(9)
C11 0.0295(10) 0.0416(10) 0.0488(13) -0.0036(8) 0.0037(9) 0.0084(10)
C12 0.0227(9) 0.0419(10) 0.0504(13) 0.0010(7) 0.0001(9) 0.0044(9)

loop_
_atom_type_symbol
_atom_type_description
_atom_type_scat_dispersion_real
_atom_type_scat_dispersion_imag
_atom_type_scat_source
C C 0.0033 0.0016 'International Tables Vol C Tables 4.2.6.8 and 6.1.1.4'
H H 0.0000 0.0000 'International Tables Vol C Tables 4.2.6.8 and 6.1.1.4'
N N 0.0061 0.0033 'International Tables Vol C Tables 4.2.6.8 and 6.1.1.4'
O O 0.0106 0.0060 'International Tables Vol C Tables 4.2.6.8 and 6.1.1.4'

loop_
_geom_angle_atom_site_label_1
_geom_angle_atom_site_label_2
_geom_angle_atom_site_label_3
_geom_angle
C4 O1 C1 105.67(19)
C10 O3 H3' 108.7(18)
C5 N1 N2 115.31(16)
C6 N2 N1 118.08(14)
C6 N2 H2' 121.6(14)
N1 N2 H2' 119.6(14)
C2 C1 O1 110.7(2)
C2 C1 H1 124.7
O1 C1 H1 124.7
C1 C2 C3 107.1(2)
C1 C2 H2 126.5
C3 C2 H2 126.5
C4 C3 C2 106.0(2)
C4 C3 H3 127.0
C2 C3 H3 127.0
C3 C4 O1 110.59(19)
C3 C4 C5 129.9(2)
O1 C4 C5 119.19(18)
N1 C5 C4 121.89(19)
N1 C5 H5 119.1
C4 C5 H5 119.1
O2 C6 N2 120.73(17)
O2 C6 C7 121.39(16)
N2 C6 C7 117.87(15)
C12 C7 C8 117.77(17)
C12 C7 C6 117.59(15)
C8 C7 C6 124.63(17)
C9 C8 C7 120.71(19)
C9 C8 H8 119.6
C7 C8 H8 119.6
C8 C9 C10 120.64(17)
C8 C9 H9 119.7
C10 C9 H9 119.7
O3 C10 C9 118.77(17)
O3 C10 C11 121.97(18)
C9 C10 C11 119.24(18)
C12 C11 C10 119.74(18)
C12 C11 H11 120.1
C10 C11 H11 120.1
C11 C12 C7 121.88(16)
C11 C12 H12 119.1
C7 C12 H12 119.1

loop_
_geom_bond_atom_site_label_1
_geom_bond_atom_site_label_2
_geom_bond_distance
O1 C4 1.364(3)
O1 C1 1.364(3)
O2 C6 1.232(2)
O3 C10 1.356(2)
O3 H3' 0.847(10)
N1 C5 1.277(2)
N1 N2 1.386(2)
N2 C6 1.351(2)
N2 H2' 0.876(10)
C1 C2 1.331(4)
C1 H1 0.9300
C2 C3 1.412(4)
C2 H2 0.9300
C3 C4 1.347(3)
C3 H3 0.9300
C4 C5 1.433(3)
C5 H5 0.9300
C6 C7 1.478(2)
C7 C12 1.387(2)
C7 C8 1.396(3)
C8 C9 1.376(3)
C8 H8 0.9300
C9 C10 1.383(3)
C9 H9 0.9300
C10 C11 1.389(3)
C11 C12 1.373(3)
C11 H11 0.9300
C12 H12 0.9300

loop_
_geom_hbond_atom_site_label_D
_geom_hbond_atom_site_label_H
_geom_hbond_atom_site_label_A
_geom_hbond_site_symmetry_A
_geom_hbond_distance_DH
_geom_hbond_distance_HA
_geom_hbond_distance_DA
_geom_hbond_angle_DHA
N2 H2' O2 3_465 0.876(10) 2.090(12) 2.9187(19) 157.4(18)
O3 H3' N1 2_774 0.847(10) 2.134(12) 2.971(2) 169(3)
C5 H5 O2 3_465 0.9300 2.35 3.160(2) 145
C11 H11 O3 3_575 0.9300 2.42 3.202(2) 142

loop_
_geom_torsion_atom_site_label_1
_geom_torsion_atom_site_label_2
_geom_torsion_atom_site_label_3
_geom_torsion_atom_site_label_4
_geom_torsion
C5 N1 N2 C6 -152.8(2)
C4 O1 C1 C2 0.4(3)
O1 C1 C2 C3 -0.9(3)
C1 C2 C3 C4 1.0(3)
C2 C3 C4 O1 -0.8(3)
C2 C3 C4 C5 173.0(2)
C1 O1 C4 C3 0.2(3)
C1 O1 C4 C5 -174.3(2)
N2 N1 C5 C4 177.85(18)
C3 C4 C5 N1 -164.8(3)
O1 C4 C5 N1 8.5(3)
N1 N2 C6 O2 3.7(3)
N1 N2 C6 C7 -176.57(16)
O2 C6 C7 C12 8.1(3)
N2 C6 C7 C12 -171.64(19)
O2 C6 C7 C8 -172.9(2)
N2 C6 C7 C8 7.4(3)
C12 C7 C8 C9 0.7(3)
C6 C7 C8 C9 -178.4(2)
C7 C8 C9 C10 0.0(4)
C8 C9 C10 O3 -179.5(2)
C8 C9 C10 C11 -1.1(3)
O3 C10 C11 C12 179.84(19)
C9 C10 C11 C12 1.5(3)
C10 C11 C12 C7 -0.8(3)
C8 C7 C12 C11 -0.3(3)
C6 C7 C12 C11 178.9(2)
